data_7011633
loop_
_publ_author_name
'Bruce, Michael I.'
'Zaitseva, Natasha N.'
'Skelton, Brian W.'
'White, Allan H.'

_publ_section_title
;
 Synthesis of carbido and related derivatives from calcium carbide and
 ruthenium carbonyl clusters
;
_journal_issue 20
_journal_name_full 'Journal of the Chemical Society, Dalton Transactions'
_journal_page_first 3879
_journal_paper_doi 10.1039/b202364b
_journal_year 2002
_chemical_formula_sum 'C100 H64 Cl4 N2 O24 P4 Ru10'
_chemical_formula_weight 2954.01
_space_group_IT_number 2
_symmetry_cell_setting triclinic
_symmetry_space_group_name_Hall '-P 1'
_symmetry_space_group_name_H-M 'P -1'
_audit_creation_date 01-08-24
_audit_creation_method Xtal3.6
_cell_angle_alpha 101.622(2)
_cell_angle_beta 94.226(2)
_cell_angle_gamma 94.918(2)
_cell_formula_units_Z 2
_cell_length_a 12.3130(10)
_cell_length_b 18.211(2)
_cell_length_c 23.540(2)
_cell_measurement_reflns_used 8192
_cell_measurement_temperature 150
_cell_measurement_theta_max 24.1
_cell_measurement_theta_min 1.8
_cell_volume 5128.7(8)
_computing_cell_refinement 'Siemens SAINT (Siemens, 1995)'
_computing_data_collection 'Siemens SMART (Siemens, 1995)'
_computing_data_reduction 'xtal ADDREF SORTRF'
_computing_molecular_graphics xtal
_computing_publication_material 'xtal BONDLA CIFIO'
_computing_structure_refinement 'xtal CRYLSQ'
_computing_structure_solution xtal
_diffrn_ambient_temperature 150
_diffrn_measurement_device_type
;
Bruker SMART CCD diffractometer
;
_diffrn_measurement_method '\w scans'
_diffrn_radiation_detector 'CCD area detector'
_diffrn_radiation_monochromator graphite
_diffrn_radiation_source 'sealed tube'
_diffrn_radiation_type 'Mo K\a'
_diffrn_radiation_wavelength .71073
_diffrn_reflns_av_sigmaI/netI .082
_diffrn_reflns_limit_h_max 18
_diffrn_reflns_limit_h_min -18
_diffrn_reflns_limit_k_max 27
_diffrn_reflns_limit_k_min -27
_diffrn_reflns_limit_l_max 35
_diffrn_reflns_limit_l_min 0
_diffrn_reflns_number 103731
_diffrn_reflns_theta_max 32.69
_diffrn_reflns_theta_min 1.3
_diffrn_standards_decay_% 0
_exptl_absorpt_coefficient_mu 1.668
_exptl_absorpt_correction_T_max .73
_exptl_absorpt_correction_T_min .56
_exptl_absorpt_correction_type multi-scan
_exptl_absorpt_process_details
;
SADABS Sheldrick, 1996
;
_exptl_crystal_colour dark_red
_exptl_crystal_density_diffrn 1.913
_exptl_crystal_description tablet
_exptl_crystal_F_000 2876
_exptl_crystal_size_max .32
_exptl_crystal_size_mid .3
_exptl_crystal_size_min .13
_refine_diff_density_max 3.87
_refine_diff_density_min -2.188
_refine_ls_goodness_of_fit_all 1.166
_refine_ls_goodness_of_fit_ref 1.217
_refine_ls_hydrogen_treatment noref
_refine_ls_matrix_type full
_refine_ls_number_constraints 0
_refine_ls_number_parameters 1297
_refine_ls_number_reflns 27340
_refine_ls_number_restraints 0
_refine_ls_R_factor_all .088
_refine_ls_R_factor_gt .052
_refine_ls_shift/su_max .037
_refine_ls_shift/su_mean .006
_refine_ls_structure_factor_coef F
_refine_ls_weighting_scheme calc
_refine_ls_wR_factor_all .083
_refine_ls_wR_factor_ref .073
_reflns_d_resolution_high .658
_reflns_d_resolution_low 15.67
_reflns_Friedel_coverage 0
_reflns_limit_h_max 18
_reflns_limit_h_min 0
_reflns_limit_k_max 27
_reflns_limit_k_min -27
_reflns_limit_l_max 35
_reflns_limit_l_min -35
_reflns_number_gt 27340
_reflns_number_total 37560
_reflns_threshold_expression 'F    > 4.00 sig(F   )'
_cod_data_source_file b202364b.txt
_cod_data_source_block br826
_cod_original_sg_symbol_Hall -p_1
_cod_original_sg_symbol_H-M P_-1
_cod_database_code 7011633

loop_
_symmetry_equiv_pos_as_xyz
+x,+y,+z
-x,-y,-z

loop_
_atom_site_label
_atom_site_fract_x
_atom_site_fract_y
_atom_site_fract_z
_atom_site_U_iso_or_equiv
_atom_site_adp_type
_atom_site_calc_flag
_atom_site_calc_attached_atom
_atom_site_occupancy
_atom_site_disorder_assembly
_atom_site_disorder_group
Ru1 -.13801(3) .12369(2) .159477(16) .01884(14) Uani ? ? 1.00000 ? ?
Ru2 -.23241(3) .18504(2) .268968(16) .01985(14) Uani ? ? 1.00000 ? ?
Ru3 -.02534(3) .27439(2) .310667(14) .01468(12) Uani ? ? 1.00000 ? ?
Ru4 .17870(3) .36209(2) .358533(15) .01720(13) Uani ? ? 1.00000 ? ?
Ru5 .28373(3) .28378(2) .257199(15) .01620(13) Uani ? ? 1.00000 ? ?
Ru6 .07093(3) .207323(19) .207993(14) .01424(12) Uani ? ? 1.00000 ? ?
Ru7 -.14033(3) .28700(2) .204773(15) .01720(13) Uani ? ? 1.00000 ? ?
Ru8 -.03246(3) .10076(2) .263988(16) .01819(14) Uani ? ? 1.00000 ? ?
Ru9 .10751(3) .36617(2) .235930(16) .01729(13) Uani ? ? 1.00000 ? ?
Ru10 .16556(3) .20381(2) .335206(15) .01687(13) Uani ? ? 1.00000 ? ?
C11 -.0852(4) .1020(3) .0854(2) .030(2) Uani ? ? 1.00000 ? ?
O11 -.0552(4) .0932(3) .0399(2) .051(2) Uani ? ? 1.00000 ? ?
C12 -.2784(4) .0804(3) .1252(2) .028(2) Uani ? ? 1.00000 ? ?
O12 -.3623(4) .0524(3) .1032(2) .045(2) Uani ? ? 1.00000 ? ?
C13 -.0986(5) .0293(3) .1868(2) .028(2) Uani ? ? 1.00000 ? ?
O13 -.1080(4) -.0360(2) .16818(19) .042(2) Uani ? ? 1.00000 ? ?
C21 -.3570(5) .1159(3) .2412(2) .030(2) Uani ? ? 1.00000 ? ?
O21 -.4340(4) .0749(3) .2268(2) .050(2) Uani ? ? 1.00000 ? ?
C22 -.2940(4) .2094(3) .3407(2) .032(2) Uani ? ? 1.00000 ? ?
O22 -.3314(4) .2232(3) .3840(2) .054(3) Uani ? ? 1.00000 ? ?
C23 -.2935(4) .2678(3) .2333(2) .0244(19) Uani ? ? 1.00000 ? ?
O23 -.3768(3) .2940(3) .22915(18) .0364(19) Uani ? ? 1.00000 ? ?
C31 -.0540(4) .2474(3) .3819(2) .028(2) Uani ? ? 1.00000 ? ?
O31 -.0734(4) .2364(3) .42662(17) .039(2) Uani ? ? 1.00000 ? ?
C32 -.0876(4) .3673(3) .3266(2) .026(2) Uani ? ? 1.00000 ? ?
O32 -.1262(4) .4223(2) .34258(19) .039(2) Uani ? ? 1.00000 ? ?
C41 .1063(4) .4098(3) .4211(2) .031(2) Uani ? ? 1.00000 ? ?
O41 .0603(4) .4359(3) .4583(2) .050(2) Uani ? ? 1.00000 ? ?
C42 .3020(4) .4336(3) .3824(2) .0245(19) Uani ? ? 1.00000 ? ?
O42 .3753(3) .4779(2) .39658(19) .0371(18) Uani ? ? 1.00000 ? ?
C43 .2356(4) .2867(3) .4040(2) .0207(17) Uani ? ? 1.00000 ? ?
O43 .2873(4) .2903(2) .44854(17) .0365(18) Uani ? ? 1.00000 ? ?
C51 .4176(4) .3264(3) .3008(2) .029(2) Uani ? ? 1.00000 ? ?
O51 .4994(3) .3509(3) .3267(2) .052(2) Uani ? ? 1.00000 ? ?
C52 .3634(4) .2244(3) .2019(2) .0225(18) Uani ? ? 1.00000 ? ?
O52 .4093(3) .1873(2) .16923(18) .0366(18) Uani ? ? 1.00000 ? ?
C53 .2682(4) .3674(3) .2132(2) .0230(18) Uani ? ? 1.00000 ? ?
O53 .3195(3) .4023(2) .18578(19) .0347(18) Uani ? ? 1.00000 ? ?
C61 .0832(4) .2382(3) .1359(2) .0246(19) Uani ? ? 1.00000 ? ?
O61 .0959(4) .2498(3) .09072(17) .039(2) Uani ? ? 1.00000 ? ?
C62 .1509(4) .1231(3) .1873(2) .026(2) Uani ? ? 1.00000 ? ?
O62 .1998(4) .0739(2) .1713(2) .041(2) Uani ? ? 1.00000 ? ?
C71 -.1935(4) .2624(3) .1264(2) .028(2) Uani ? ? 1.00000 ? ?
O71 -.2252(4) .2550(3) .07787(17) .039(2) Uani ? ? 1.00000 ? ?
C72 -.1587(4) .3906(3) .2067(2) .027(2) Uani ? ? 1.00000 ? ?
O72 -.1742(4) .4521(2) .2080(2) .039(2) Uani ? ? 1.00000 ? ?
C81 -.1194(5) .0585(3) .3130(2) .028(2) Uani ? ? 1.00000 ? ?
O81 -.1623(4) .0294(3) .34557(18) .040(2) Uani ? ? 1.00000 ? ?
C82 .0717(5) .0323(3) .2737(2) .028(2) Uani ? ? 1.00000 ? ?
O82 .1316(4) -.0118(2) .2773(2) .043(2) Uani ? ? 1.00000 ? ?
C91 .1351(5) .4645(3) .2810(3) .034(2) Uani ? ? 1.00000 ? ?
O91 .1511(5) .5266(2) .3028(2) .060(3) Uani ? ? 1.00000 ? ?
C92 .0624(4) .4050(3) .1704(2) .028(2) Uani ? ? 1.00000 ? ?
O92 .0427(4) .4301(3) .1298(2) .048(2) Uani ? ? 1.00000 ? ?
C101 .2975(5) .1610(3) .3233(3) .032(2) Uani ? ? 1.00000 ? ?
O101 .3742(4) .1302(3) .3195(2) .052(3) Uani ? ? 1.00000 ? ?
C102 .1260(4) .1382(3) .3859(2) .025(2) Uani ? ? 1.00000 ? ?
O102 .1023(4) .1014(2) .41773(18) .0360(19) Uani ? ? 1.00000 ? ?
C1 -.0850(3) .1956(2) .23607(17) .0157(15) Uani ? ? 1.00000 ? ?
C2 .1319(3) .2835(2) .28482(18) .0148(14) Uani ? ? 1.00000 ? ?
P11 .43877(10) -.30157(7) .41479(5) .0188(4) Uani ? ? 1.00000 ? ?
C1111 .5370(4) -.2255(3) .4529(2) .0218(18) Uani ? ? 1.00000 ? ?
C1112 .6162(4) -.1949(3) .4209(2) .030(2) Uani ? ? 1.00000 ? ?
C1113 .6815(5) -.1293(4) .4464(3) .040(3) Uani ? ? 1.00000 ? ?
C1114 .6719(5) -.0943(3) .5033(3) .041(3) Uani ? ? 1.00000 ? ?
C1115 .5974(6) -.1263(3) .5356(3) .039(3) Uani ? ? 1.00000 ? ?
C1116 .5295(5) -.1907(3) .5105(2) .030(2) Uani ? ? 1.00000 ? ?
C1121 .3782(4) -.3497(3) .46606(19) .0199(17) Uani ? ? 1.00000 ? ?
C1122 .2652(4) -.3606(3) .4643(3) .032(2) Uani ? ? 1.00000 ? ?
C1123 .2153(5) -.4030(4) .5004(3) .037(3) Uani ? ? 1.00000 ? ?
C1124 .2808(5) -.4318(4) .5399(3) .038(3) Uani ? ? 1.00000 ? ?
C1125 .3925(5) -.4205(4) .5414(2) .036(3) Uani ? ? 1.00000 ? ?
C1126 .4435(4) -.3792(3) .5054(2) .028(2) Uani ? ? 1.00000 ? ?
C1131 .5102(4) -.3682(3) .3674(2) .0219(18) Uani ? ? 1.00000 ? ?
C1132 .4582(4) -.4039(3) .3131(2) .028(2) Uani ? ? 1.00000 ? ?
C1133 .5087(5) -.4604(3) .2783(3) .036(3) Uani ? ? 1.00000 ? ?
C1134 .6093(6) -.4792(3) .2977(3) .044(3) Uani ? ? 1.00000 ? ?
C1135 .6614(5) -.4427(4) .3506(3) .039(3) Uani ? ? 1.00000 ? ?
C1136 .6119(4) -.3864(3) .3863(2) .030(2) Uani ? ? 1.00000 ? ?
N1 .3426(3) -.2758(2) .37718(18) .0228(16) Uani ? ? 1.00000 ? ?
P12 .30001(10) -.20541(7) .35691(5) .0188(4) Uani ? ? 1.00000 ? ?
C1211 .2059(4) -.2394(3) .2933(2) .0205(17) Uani ? ? 1.00000 ? ?
C1212 .1434(4) -.3081(3) .2885(2) .025(2) Uani ? ? 1.00000 ? ?
C1213 .0667(5) -.3341(3) .2410(3) .032(2) Uani ? ? 1.00000 ? ?
C1214 .0514(4) -.2909(4) .1989(2) .032(2) Uani ? ? 1.00000 ? ?
C1215 .1126(5) -.2232(4) .2040(2) .033(2) Uani ? ? 1.00000 ? ?
C1216 .1909(4) -.1964(3) .2509(2) .026(2) Uani ? ? 1.00000 ? ?
C1221 .2236(4) -.1519(3) .4103(2) .025(2) Uani ? ? 1.00000 ? ?
C1222 .2496(6) -.1486(4) .4689(3) .040(3) Uani ? ? 1.00000 ? ?
C1223 .1908(7) -.1098(4) .5104(3) .051(3) Uani ? ? 1.00000 ? ?
C1224 .1015(6) -.0755(4) .4925(4) .052(4) Uani ? ? 1.00000 ? ?
C1225 .0755(6) -.0775(4) .4346(4) .051(3) Uani ? ? 1.00000 ? ?
C1226 .1366(5) -.1147(4) .3929(3) .038(3) Uani ? ? 1.00000 ? ?
C1231 .4065(4) -.1431(3) .3384(2) .0226(18) Uani ? ? 1.00000 ? ?
C1232 .4780(4) -.1760(3) .2997(2) .025(2) Uani ? ? 1.00000 ? ?
C1233 .5660(5) -.1326(4) .2855(3) .034(2) Uani ? ? 1.00000 ? ?
C1234 .5811(5) -.0564(4) .3086(3) .041(3) Uani ? ? 1.00000 ? ?
C1235 .5099(7) -.0232(4) .3462(4) .059(4) Uani ? ? 1.00000 ? ?
C1236 .4225(5) -.0666(3) .3614(3) .044(3) Uani ? ? 1.00000 ? ?
P21 .34839(9) .29773(6) -.12161(5) .0174(4) Uani ? ? 1.00000 ? ?
C2111 .2730(4) .2634(3) -.1916(2) .0212(18) Uani ? ? 1.00000 ? ?
C2112 .2046(4) .1949(3) -.2008(2) .0220(18) Uani ? ? 1.00000 ? ?
C2113 .1443(5) .1674(3) -.2531(2) .029(2) Uani ? ? 1.00000 ? ?
C2114 .1520(5) .2075(4) -.2982(2) .034(2) Uani ? ? 1.00000 ? ?
C2115 .2189(5) .2743(3) -.2898(2) .031(2) Uani ? ? 1.00000 ? ?
C2116 .2797(4) .3027(3) -.2366(2) .027(2) Uani ? ? 1.00000 ? ?
C2121 .2671(4) .3615(3) -.0787(2) .0221(18) Uani ? ? 1.00000 ? ?
C2122 .2662(4) .3629(3) -.0190(2) .029(2) Uani ? ? 1.00000 ? ?
C2123 .2045(5) .4102(4) .0153(3) .039(3) Uani ? ? 1.00000 ? ?
C2124 .1421(5) .4570(4) -.0090(3) .041(3) Uani ? ? 1.00000 ? ?
C2125 .1415(5) .4570(3) -.0680(3) .038(3) Uani ? ? 1.00000 ? ?
C2126 .2036(4) .4088(3) -.1029(3) .029(2) Uani ? ? 1.00000 ? ?
C2131 .4720(4) .3521(3) -.1328(2) .0208(17) Uani ? ? 1.00000 ? ?
C2132 .5519(4) .3134(3) -.1618(2) .025(2) Uani ? ? 1.00000 ? ?
C2133 .6503(4) .3516(3) -.1681(2) .029(2) Uani ? ? 1.00000 ? ?
C2134 .6709(4) .4287(3) -.1460(3) .032(2) Uani ? ? 1.00000 ? ?
C2135 .5905(5) .4671(3) -.1178(3) .033(2) Uani ? ? 1.00000 ? ?
C2136 .4914(4) .4289(3) -.1106(2) .026(2) Uani ? ? 1.00000 ? ?
N2 .3688(3) .2283(2) -.09367(18) .0213(15) Uani ? ? 1.00000 ? ?
P22 .45173(9) .20114(7) -.04930(5) .0176(4) Uani ? ? 1.00000 ? ?
C2211 .5155(4) .2753(3) .0094(2) .0188(16) Uani ? ? 1.00000 ? ?
C2212 .5914(4) .3300(3) -.0023(2) .0227(18) Uani ? ? 1.00000 ? ?
C2213 .6361(4) .3898(3) .0419(3) .029(2) Uani ? ? 1.00000 ? ?
C2214 .6059(5) .3948(3) .0981(2) .031(2) Uani ? ? 1.00000 ? ?
C2215 .5295(5) .3407(3) .1105(2) .031(2) Uani ? ? 1.00000 ? ?
C2216 .4834(4) .2809(3) .0664(2) .027(2) Uani ? ? 1.00000 ? ?
C2221 .3762(4) .1336(3) -.0180(2) .0190(16) Uani ? ? 1.00000 ? ?
C2222 .2616(4) .1242(3) -.0277(2) .028(2) Uani ? ? 1.00000 ? ?
C2223 .2029(5) .0746(3) -.0021(3) .035(2) Uani ? ? 1.00000 ? ?
C2224 .2548(5) .0355(3) .0347(2) .033(2) Uani ? ? 1.00000 ? ?
C2225 .3670(5) .0431(3) .0440(2) .030(2) Uani ? ? 1.00000 ? ?
C2226 .4289(4) .0923(3) .0169(2) .0245(19) Uani ? ? 1.00000 ? ?
C2231 .5588(4) .1561(3) -.0859(2) .0211(17) Uani ? ? 1.00000 ? ?
C2232 .5320(5) .1107(3) -.1416(2) .028(2) Uani ? ? 1.00000 ? ?
C2233 .6125(5) .0764(3) -.1719(2) .033(2) Uani ? ? 1.00000 ? ?
C2234 .7190(5) .0862(3) -.1475(2) .030(2) Uani ? ? 1.00000 ? ?
C2235 .7466(4) .1291(3) -.0920(3) .029(2) Uani ? ? 1.00000 ? ?
C2236 .6669(4) .1649(3) -.0610(2) .0238(19) Uani ? ? 1.00000 ? ?
Cl11 -.12804(14) .33721(10) -.05048(8) .0465(7) Uani ? ? 1.00000 ? ?
Cl12 .03145(12) .22666(10) -.06235(7) .0417(7) Uani ? ? 1.00000 ? ?
C10 -.0444(5) .2843(4) -.0139(3) .042(3) Uani ? ? 1.00000 ? ?
Cl21 .03062(16) .38840(12) .60696(9) .0587(9) Uani ? ? 1.00000 ? ?
Cl22 .12506(16) .25339(13) .55005(8) .0569(9) Uani ? ? 1.00000 ? ?
C20 .0086(7) .2965(6) .5648(5) .085(5) Uani ? ? 1.00000 ? ?
H1112 .62337 -.21986 .38167 .03600 Uiso ? ? 1.00000 ? ?
H1113 .73442 -.10798 .42425 .04800 Uiso ? ? 1.00000 ? ?
H1114 .71608 -.04810 .52056 .05000 Uiso ? ? 1.00000 ? ?
H1115 .59495 -.10275 .57591 .04900 Uiso ? ? 1.00000 ? ?
H1116 .47711 -.21165 .53262 .03700 Uiso ? ? 1.00000 ? ?
H1122 .21993 -.34034 .43708 .03800 Uiso ? ? 1.00000 ? ?
H1123 .13717 -.41086 .49858 .04500 Uiso ? ? 1.00000 ? ?
H1124 .24620 -.45990 .56490 .04600 Uiso ? ? 1.00000 ? ?
H1125 .43727 -.44173 .56823 .04200 Uiso ? ? 1.00000 ? ?
H1126 .52167 -.37072 .50791 .03600 Uiso ? ? 1.00000 ? ?
H1132 .38833 -.39097 .30048 .03400 Uiso ? ? 1.00000 ? ?
H1133 .47181 -.48567 .24063 .04500 Uiso ? ? 1.00000 ? ?
H1134 .64216 -.51889 .27287 .05200 Uiso ? ? 1.00000 ? ?
H1135 .73142 -.45603 .36377 .04700 Uiso ? ? 1.00000 ? ?
H1136 .64729 -.36137 .42381 .03700 Uiso ? ? 1.00000 ? ?
H1212 .15472 -.33779 .31767 .03300 Uiso ? ? 1.00000 ? ?
H1213 .02282 -.38244 .23694 .03900 Uiso ? ? 1.00000 ? ?
H1214 -.00240 -.30888 .16600 .04100 Uiso ? ? 1.00000 ? ?
H1215 .10296 -.19382 .17435 .03900 Uiso ? ? 1.00000 ? ?
H1216 .23314 -.14841 .25471 .03100 Uiso ? ? 1.00000 ? ?
H1222 .31061 -.17387 .48059 .05100 Uiso ? ? 1.00000 ? ?
H1223 .21118 -.10634 .55174 .06200 Uiso ? ? 1.00000 ? ?
H1224 .05898 -.04986 .52156 .06300 Uiso ? ? 1.00000 ? ?
H1225 .01219 -.05377 .42194 .06400 Uiso ? ? 1.00000 ? ?
H1226 .11772 -.11693 .35144 .04700 Uiso ? ? 1.00000 ? ?
H1232 .46691 -.22975 .28370 .03200 Uiso ? ? 1.00000 ? ?
H1233 .61489 -.15577 .25871 .04200 Uiso ? ? 1.00000 ? ?
H1234 .64137 -.02596 .29881 .05200 Uiso ? ? 1.00000 ? ?
H1235 .52227 .03016 .36296 .06900 Uiso ? ? 1.00000 ? ?
H1236 .37532 -.04420 .38913 .05400 Uiso ? ? 1.00000 ? ?
H2112 .20067 .16752 -.16967 .02800 Uiso ? ? 1.00000 ? ?
H2113 .09765 .12049 -.25916 .03600 Uiso ? ? 1.00000 ? ?
H2114 .11167 .18796 -.33538 .04200 Uiso ? ? 1.00000 ? ?
H2115 .22321 .30183 -.32086 .03800 Uiso ? ? 1.00000 ? ?
H2116 .32632 .34922 -.23044 .03400 Uiso ? ? 1.00000 ? ?
H2122 .31002 .33001 -.00167 .03700 Uiso ? ? 1.00000 ? ?
H2123 .20478 .41012 .05608 .04800 Uiso ? ? 1.00000 ? ?
H2124 .10033 .49079 .01505 .05000 Uiso ? ? 1.00000 ? ?
H2125 .09843 .48999 -.08477 .04600 Uiso ? ? 1.00000 ? ?
H2126 .20315 .40918 -.14383 .03700 Uiso ? ? 1.00000 ? ?
H2132 .53862 .25994 -.17673 .02900 Uiso ? ? 1.00000 ? ?
H2133 .70472 .32498 -.18825 .03500 Uiso ? ? 1.00000 ? ?
H2134 .73959 .45512 -.14987 .03900 Uiso ? ? 1.00000 ? ?
H2135 .60339 .52078 -.10329 .04000 Uiso ? ? 1.00000 ? ?
H2136 .43763 .45525 -.08993 .03000 Uiso ? ? 1.00000 ? ?
H2212 .61337 .32607 -.04101 .02800 Uiso ? ? 1.00000 ? ?
H2213 .68911 .42748 .03402 .03700 Uiso ? ? 1.00000 ? ?
H2214 .63656 .43625 .12896 .03800 Uiso ? ? 1.00000 ? ?
H2215 .50844 .34478 .14925 .03900 Uiso ? ? 1.00000 ? ?
H2216 .43025 .24289 .07454 .03300 Uiso ? ? 1.00000 ? ?
H2222 .22456 .15161 -.05280 .03500 Uiso ? ? 1.00000 ? ?
H2223 .12353 .06736 -.00911 .04200 Uiso ? ? 1.00000 ? ?
H2224 .21274 .00197 .05336 .03900 Uiso ? ? 1.00000 ? ?
H2225 .40311 .01415 .06798 .03600 Uiso ? ? 1.00000 ? ?
H2226 .50789 .09854 .02372 .03000 Uiso ? ? 1.00000 ? ?
H2232 .45752 .10369 -.15893 .03400 Uiso ? ? 1.00000 ? ?
H2233 .59382 .04556 -.21014 .04000 Uiso ? ? 1.00000 ? ?
H2234 .77549 .06338 -.16884 .03700 Uiso ? ? 1.00000 ? ?
H2235 .82070 .13507 -.07499 .03600 Uiso ? ? 1.00000 ? ?
H2236 .68523 .19513 -.02234 .03000 Uiso ? ? 1.00000 ? ?
H10a -.08890 .25315 .00573 .05100 Uiso ? ? 1.00000 ? ?
H10b .00551 .31777 .01538 .05100 Uiso ? ? 1.00000 ? ?
H20a -.03414 .29640 .52911 .10400 Uiso ? ? 1.00000 ? ?
H20b -.03682 .26540 .58579 .10400 Uiso ? ? 1.00000 ? ?

loop_
_atom_site_aniso_label
_atom_site_aniso_U_11
_atom_site_aniso_U_22
_atom_site_aniso_U_33
_atom_site_aniso_U_12
_atom_site_aniso_U_13
_atom_site_aniso_U_23
Ru1 .01797(16) .01936(17) .01766(16) -.00075(13) -.00010(12) .00202(13)
Ru2 .01557(16) .02415(18) .01967(16) -.00112(13) .00315(13) .00496(13)
Ru3 .01365(14) .01570(15) .01485(14) .00235(11) .00250(11) .00281(11)
Ru4 .01735(16) .01538(15) .01764(15) .00039(12) .00285(12) .00063(12)
Ru5 .01412(15) .01741(16) .01745(15) .00309(12) .00292(12) .00340(12)
Ru6 .01523(15) .01228(14) .01541(14) .00209(11) .00244(11) .00274(11)
Ru7 .01478(15) .01952(16) .01856(15) .00459(12) .00175(12) .00569(12)
Ru8 .02127(17) .01491(15) .01862(16) .00027(12) .00126(13) .00491(12)
Ru9 .01878(16) .01383(15) .02139(16) .00496(12) .00436(13) .00641(12)
Ru10 .01828(16) .01563(15) .01742(15) .00317(12) .00036(12) .00503(12)
C11 .024(2) .033(3) .030(3) -.001(2) .000(2) .001(2)
O11 .044(3) .068(3) .029(2) -.013(2) .012(2) -.010(2)
C12 .025(2) .032(3) .025(2) -.001(2) -.0009(19) .000(2)
O12 .027(2) .058(3) .040(2) -.011(2) -.0009(18) -.006(2)
C13 .035(3) .024(2) .026(2) .000(2) .004(2) .0082(19)
O13 .067(3) .0200(18) .036(2) -.004(2) -.010(2) .0041(16)
C21 .031(3) .035(3) .024(2) -.002(2) .004(2) .005(2)
O21 .029(2) .061(3) .053(3) -.020(2) .004(2) .008(2)
C22 .024(2) .039(3) .033(3) .001(2) .006(2) .009(2)
O22 .044(3) .086(4) .032(2) .007(3) .017(2) .005(2)
C23 .020(2) .033(3) .020(2) .0048(19) .0021(17) .0057(18)
O23 .0204(18) .058(3) .039(2) .0156(18) .0096(16) .023(2)
C31 .026(2) .032(3) .027(2) -.000(2) .005(2) .010(2)
O31 .038(2) .061(3) .0217(18) .005(2) .0088(16) .0165(19)
C32 .030(3) .027(2) .020(2) .004(2) -.0000(18) .0026(18)
O32 .046(3) .032(2) .038(2) .0208(19) .0076(19) -.0022(17)
C41 .026(2) .033(3) .028(2) -.002(2) .004(2) -.006(2)
O41 .041(3) .055(3) .044(3) -.007(2) .021(2) -.019(2)
C42 .023(2) .022(2) .027(2) .0006(18) .0041(18) -.0006(18)
O42 .028(2) .034(2) .043(2) -.0054(17) .0063(17) -.0056(18)
C43 .021(2) .018(2) .022(2) -.0041(16) .0004(16) .0044(16)
O43 .045(2) .034(2) .028(2) -.0006(18) -.0127(17) .0093(16)
C51 .026(2) .036(3) .023(2) .005(2) .0068(19) -.002(2)
O51 .021(2) .072(4) .049(3) .005(2) -.0009(19) -.020(2)
C52 .024(2) .021(2) .023(2) .0008(17) .0051(17) .0059(17)
O52 .037(2) .032(2) .038(2) .0052(17) .0156(18) -.0036(17)
C53 .019(2) .022(2) .030(2) .0054(17) .0047(17) .0067(18)
O53 .028(2) .036(2) .048(2) .0055(16) .0161(17) .024(2)
C61 .024(2) .026(2) .022(2) -.0007(18) -.0031(17) .0040(18)
O61 .055(3) .041(2) .0231(18) -.001(2) .0038(18) .0139(17)
C62 .028(2) .022(2) .028(2) .0049(19) .007(2) .0006(18)
O62 .050(3) .025(2) .052(3) .0174(18) .023(2) .0060(18)
C71 .025(2) .034(3) .027(2) .011(2) .0058(19) .006(2)
O71 .045(2) .052(3) .0247(19) .024(2) -.0003(17) .0105(18)
C72 .019(2) .029(3) .032(2) .0041(19) .0026(18) .007(2)
O72 .036(2) .029(2) .057(3) .0136(17) .004(2) .013(2)
C81 .030(3) .028(2) .025(2) -.004(2) .002(2) .005(2)
O81 .050(3) .041(2) .030(2) -.008(2) .0088(18) .0128(18)
C82 .039(3) .020(2) .026(2) .005(2) .002(2) .0042(18)
O82 .056(3) .031(2) .048(3) .022(2) .006(2) .013(2)
C91 .042(3) .023(2) .039(3) .007(2) .003(2) .006(2)
O91 .109(5) .018(2) .052(3) .012(2) .000(3) .006(2)
C92 .028(2) .028(3) .033(3) .010(2) .008(2) .015(2)
O92 .050(3) .062(3) .051(3) .027(2) .018(2) .042(2)
C101 .033(3) .036(3) .035(3) .016(2) .009(2) .017(2)
O101 .050(3) .069(3) .056(3) .043(3) .026(2) .037(3)
C102 .027(2) .021(2) .025(2) .0009(18) -.0026(18) .0030(18)
O102 .044(2) .035(2) .033(2) -.0021(18) .0028(17) .0183(17)
C1 .0117(17) .021(2) .0142(17) .0015(14) .0034(13) .0030(14)
C2 .0120(17) .0156(18) .0158(17) .0019(14) .0009(14) .0009(14)
P11 .0191(5) .0178(5) .0202(5) .0041(4) .0011(4) .0051(4)
C1111 .021(2) .019(2) .025(2) .0022(17) -.0048(17) .0063(17)
C1112 .025(2) .031(3) .032(3) .001(2) -.004(2) .005(2)
C1113 .028(3) .032(3) .056(4) -.006(2) -.007(3) .011(3)
C1114 .039(3) .026(3) .052(4) -.004(2) -.015(3) .005(3)
C1115 .051(4) .029(3) .033(3) .003(3) -.015(3) .002(2)
C1116 .038(3) .022(2) .028(2) .006(2) -.001(2) .004(2)
C1121 .025(2) .020(2) .0161(18) .0040(17) .0018(16) .0062(16)
C1122 .024(2) .036(3) .042(3) .009(2) .010(2) .017(2)
C1123 .033(3) .036(3) .047(3) .008(2) .017(3) .018(3)
C1124 .046(4) .036(3) .036(3) .003(3) .017(3) .014(2)
C1125 .043(3) .040(3) .025(2) .003(3) -.004(2) .012(2)
C1126 .027(2) .033(3) .024(2) -.003(2) -.0045(19) .009(2)
C1131 .025(2) .018(2) .025(2) .0048(17) .0073(18) .0075(17)
C1132 .028(2) .026(2) .028(2) .001(2) .002(2) .002(2)
C1133 .047(3) .028(3) .031(3) .000(2) .015(2) -.004(2)
C1134 .045(4) .028(3) .063(4) .012(3) .029(3) .012(3)
C1135 .032(3) .036(3) .056(4) .017(2) .019(3) .018(3)
C1136 .024(2) .033(3) .037(3) .011(2) .007(2) .012(2)
N1 .023(2) .0202(19) .027(2) .0054(15) -.0001(15) .0091(16)
P12 .0199(5) .0164(5) .0219(5) .0058(4) .0039(4) .0060(4)
C1211 .016(2) .022(2) .025(2) .0046(16) .0013(16) .0079(17)
C1212 .029(2) .022(2) .027(2) .0037(19) .0036(19) .0076(18)
C1213 .030(3) .028(3) .038(3) -.003(2) -.000(2) .010(2)
C1214 .024(2) .047(3) .027(2) .002(2) -.005(2) .012(2)
C1215 .030(3) .043(3) .031(3) -.000(2) -.005(2) .022(2)
C1216 .026(2) .024(2) .032(2) -.0002(19) .002(2) .015(2)
C1221 .029(2) .022(2) .027(2) .0063(19) .011(2) .0061(18)
C1222 .055(4) .041(3) .031(3) .022(3) .013(3) .010(2)
C1223 .083(6) .042(4) .032(3) .019(4) .021(3) .008(3)
C1224 .060(5) .032(3) .066(5) .014(3) .038(4) -.003(3)
C1225 .047(4) .044(4) .065(5) .022(3) .027(3) .002(3)
C1226 .036(3) .035(3) .046(3) .014(3) .013(3) .008(3)
C1231 .021(2) .022(2) .027(2) .0052(17) .0041(17) .0073(18)
C1232 .024(2) .029(2) .022(2) .0048(19) .0046(18) .0065(18)
C1233 .025(3) .044(3) .037(3) .005(2) .010(2) .016(3)
C1234 .029(3) .041(3) .055(4) -.006(2) .003(3) .020(3)
C1235 .054(5) .031(3) .090(6) -.008(3) .028(4) .007(4)
C1236 .033(3) .024(3) .074(5) .003(2) .021(3) .005(3)
P21 .0169(5) .0155(5) .0209(5) .0030(4) .0013(4) .0060(4)
C2111 .019(2) .024(2) .024(2) .0062(17) .0030(16) .0089(17)
C2112 .022(2) .021(2) .023(2) .0003(17) .0041(17) .0037(17)
C2113 .028(3) .030(3) .027(2) -.003(2) .000(2) .004(2)
C2114 .028(3) .045(3) .027(3) -.000(2) -.008(2) .006(2)
C2115 .031(3) .037(3) .027(2) .003(2) -.003(2) .013(2)
C2116 .028(2) .026(2) .031(2) .002(2) .001(2) .015(2)
C2121 .015(2) .020(2) .031(2) .0026(16) .0040(17) .0040(18)
C2122 .023(2) .031(3) .033(3) .007(2) .004(2) -.000(2)
C2123 .027(3) .043(3) .041(3) .004(2) .006(2) -.006(3)
C2124 .020(2) .033(3) .063(4) .005(2) .012(3) -.010(3)
C2125 .020(2) .024(3) .067(4) .009(2) -.001(2) .001(3)
C2126 .020(2) .024(2) .046(3) .0063(19) .004(2) .009(2)
C2131 .015(2) .020(2) .028(2) .0029(16) .0024(16) .0078(17)
C2132 .023(2) .025(2) .027(2) .0039(18) .0065(18) .0043(18)
C2133 .023(2) .036(3) .030(3) .005(2) .007(2) .009(2)
C2134 .021(2) .030(3) .046(3) -.001(2) .007(2) .011(2)
C2135 .027(3) .023(2) .048(3) -.002(2) .004(2) .009(2)
C2136 .020(2) .022(2) .036(3) .0016(17) .0025(19) .007(2)
N2 .0207(18) .0190(18) .0257(19) .0007(14) -.0013(15) .0101(15)
P22 .0168(5) .0163(5) .0208(5) .0027(4) .0009(4) .0064(4)
C2211 .018(2) .020(2) .020(2) .0063(16) .0032(15) .0051(16)
C2212 .024(2) .018(2) .025(2) .0028(17) -.0017(17) .0029(17)
C2213 .027(2) .019(2) .038(3) .0017(19) -.006(2) .002(2)
C2214 .033(3) .026(2) .031(3) .012(2) -.005(2) .000(2)
C2215 .037(3) .030(3) .025(2) .014(2) -.000(2) .002(2)
C2216 .032(3) .026(2) .022(2) .005(2) .0036(19) .0000(18)
C2221 .018(2) .017(2) .025(2) .0029(15) .0031(16) .0093(16)
C2222 .022(2) .030(3) .039(3) .007(2) .003(2) .020(2)
C2223 .026(3) .033(3) .052(3) .004(2) .015(2) .022(3)
C2224 .036(3) .032(3) .034(3) -.003(2) .011(2) .017(2)
C2225 .040(3) .029(3) .025(2) .002(2) -.002(2) .014(2)
C2226 .025(2) .022(2) .026(2) -.0002(18) -.0031(18) .0086(18)
C2231 .021(2) .018(2) .026(2) .0030(16) .0042(17) .0089(17)
C2232 .032(3) .025(2) .025(2) .003(2) .001(2) .0009(19)
C2233 .046(3) .022(2) .030(3) .004(2) .011(2) .003(2)
C2234 .043(3) .017(2) .035(3) .011(2) .019(2) .009(2)
C2235 .021(2) .024(2) .045(3) .0055(18) .006(2) .011(2)
C2236 .021(2) .023(2) .027(2) .0028(17) .0001(17) .0055(18)
Cl11 .0353(8) .0439(9) .0611(10) .0099(7) .0066(7) .0096(8)
Cl12 .0261(6) .0565(10) .0468(8) .0110(6) .0009(6) .0195(7)
C10 .038(3) .051(4) .040(3) .001(3) .003(3) .014(3)
Cl21 .0482(10) .0635(12) .0591(11) .0130(9) .0042(8) -.0027(9)
Cl22 .0449(10) .0722(13) .0507(10) .0184(9) .0017(8) .0022(9)
C20 .039(4) .100(8) .092(7) .025(5) -.014(4) -.037(6)

loop_
_atom_type_symbol
_atom_type_description
_atom_type_oxidation_number
_atom_type_number_in_cell
_atom_type_scat_dispersion_real
_atom_type_scat_dispersion_imag
_atom_type_scat_source
C ? 0 200 .002 .002 'Int Tables Vol IV Tables 2.2B and 2.3.1'
H ? 0 128 0 0 'Int Tables Vol IV Tables 2.2B and 2.3.1'
Cl ? 0 8 .132 .159 'Int Tables Vol IV Tables 2.2B and 2.3.1'
N ? 0 4 .004 .003 'Int Tables Vol IV Tables 2.2B and 2.3.1'
O ? 0 48 .008 .006 'Int Tables Vol IV Tables 2.2B and 2.3.1'
P ? 0 8 .09 .095 'Int Tables Vol IV Tables 2.2B and 2.3.1'
Ru ? 0 20 -1.42 .836 'Int Tables Vol IV Tables 2.2B and 2.3.1'

loop_
_diffrn_attenuator_code
_diffrn_attenuator_scale
? ?

loop_
_geom_angle_atom_site_label_1
_geom_angle_atom_site_label_2
_geom_angle_atom_site_label_3
_geom_angle_site_symmetry_1
_geom_angle_site_symmetry_2
_geom_angle_site_symmetry_3
_geom_angle
_geom_angle_publ_flag
Ru2 Ru1 Ru6 . . . 89.190(14) ?
Ru2 Ru1 Ru7 . . . 57.325(13) ?
Ru2 Ru1 Ru8 . . . 62.702(14) ?
Ru2 Ru1 C11 . . . 168.79(19) ?
Ru2 Ru1 C12 . . . 90.13(16) ?
Ru2 Ru1 C13 . . . 93.16(15) ?
Ru2 Ru1 C1 . . . 43.35(12) ?
Ru6 Ru1 Ru7 . . . 63.633(13) ?
Ru6 Ru1 Ru8 . . . 59.110(13) ?
Ru6 Ru1 C11 . . . 90.19(15) ?
Ru6 Ru1 C12 . . . 172.93(18) ?
Ru6 Ru1 C13 . . . 92.74(15) ?
Ru6 Ru1 C1 . . . 45.86(12) ?
Ru7 Ru1 Ru8 . . . 93.231(14) ?
Ru7 Ru1 C11 . . . 112.66(18) ?
Ru7 Ru1 C12 . . . 110.26(17) ?
Ru7 Ru1 C13 . . . 140.18(14) ?
Ru7 Ru1 C1 . . . 45.18(13) ?
Ru8 Ru1 C11 . . . 125.89(18) ?
Ru8 Ru1 C12 . . . 126.42(18) ?
Ru8 Ru1 C13 . . . 47.25(13) ?
Ru8 Ru1 C1 . . . 48.05(13) ?
C11 Ru1 C12 . . . 89.1(2) ?
C11 Ru1 C13 . . . 98.1(2) ?
C11 Ru1 C1 . . . 134.6(2) ?
C12 Ru1 C13 . . . 94.3(2) ?
C12 Ru1 C1 . . . 132.9(2) ?
C13 Ru1 C1 . . . 95.2(2) ?
Ru1 Ru2 Ru3 . . . 88.904(15) ?
Ru1 Ru2 Ru7 . . . 61.270(14) ?
Ru1 Ru2 Ru8 . . . 56.410(13) ?
Ru1 Ru2 C21 . . . 87.43(17) ?
Ru1 Ru2 C22 . . . 171.5(2) ?
Ru1 Ru2 C23 . . . 90.88(14) ?
Ru1 Ru2 C1 . . . 43.24(10) ?
Ru3 Ru2 Ru7 . . . 59.280(14) ?
Ru3 Ru2 Ru8 . . . 63.829(14) ?
Ru3 Ru2 C21 . . . 172.59(19) ?
Ru3 Ru2 C22 . . . 94.73(16) ?
Ru3 Ru2 C23 . . . 93.17(13) ?
Ru3 Ru2 C1 . . . 45.70(10) ?
Ru7 Ru2 Ru8 . . . 91.770(16) ?
Ru7 Ru2 C21 . . . 123.86(18) ?
Ru7 Ru2 C22 . . . 127.1(2) ?
Ru7 Ru2 C23 . . . 46.92(14) ?
Ru7 Ru2 C1 . . . 47.56(13) ?
Ru8 Ru2 C21 . . . 108.83(19) ?
Ru8 Ru2 C22 . . . 118.62(19) ?
Ru8 Ru2 C23 . . . 138.08(14) ?
Ru8 Ru2 C1 . . . 44.24(13) ?
C21 Ru2 C22 . . . 88.1(2) ?
C21 Ru2 C23 . . . 93.3(2) ?
C21 Ru2 C1 . . . 130.1(2) ?
C22 Ru2 C23 . . . 96.6(2) ?
C22 Ru2 C1 . . . 139.50(19) ?
C23 Ru2 C1 . . . 94.3(2) ?
Ru2 Ru3 Ru4 . . . 176.831(17) ?
Ru2 Ru3 Ru6 . . . 91.148(14) ?
Ru2 Ru3 Ru7 . . . 59.289(13) ?
Ru2 Ru3 Ru8 . . . 59.828(13) ?
Ru2 Ru3 Ru9 . . . 123.871(16) ?
Ru2 Ru3 Ru10 . . . 120.636(18) ?
Ru2 Ru3 C31 . . . 83.31(15) ?
Ru2 Ru3 C32 . . . 94.50(15) ?
Ru2 Ru3 C1 . . . 44.60(12) ?
Ru2 Ru3 C2 . . . 137.68(10) ?
Ru4 Ru3 Ru6 . . . 91.324(15) ?
Ru4 Ru3 Ru7 . . . 123.647(18) ?
Ru4 Ru3 Ru8 . . . 120.252(16) ?
Ru4 Ru3 Ru9 . . . 59.250(13) ?
Ru4 Ru3 Ru10 . . . 58.743(13) ?
Ru4 Ru3 C31 . . . 93.53(15) ?
Ru4 Ru3 C32 . . . 85.50(15) ?
Ru4 Ru3 C1 . . . 137.89(12) ?
Ru4 Ru3 C2 . . . 44.66(10) ?
Ru6 Ru3 Ru7 . . . 65.596(14) ?
Ru6 Ru3 Ru8 . . . 56.077(12) ?
Ru6 Ru3 Ru9 . . . 56.132(13) ?
Ru6 Ru3 Ru10 . . . 66.788(13) ?
Ru6 Ru3 C31 . . . 135.96(17) ?
Ru6 Ru3 C32 . . . 128.50(16) ?
Ru6 Ru3 C1 . . . 46.57(12) ?
Ru6 Ru3 C2 . . . 46.72(10) ?
Ru7 Ru3 Ru8 . . . 89.435(13) ?
Ru7 Ru3 Ru9 . . . 65.508(14) ?
Ru7 Ru3 Ru10 . . . 132.356(17) ?
Ru7 Ru3 C31 . . . 139.33(16) ?
Ru7 Ru3 C32 . . . 73.91(15) ?
Ru7 Ru3 C1 . . . 47.49(13) ?
Ru7 Ru3 C2 . . . 97.82(12) ?
Ru8 Ru3 Ru9 . . . 112.155(15) ?
Ru8 Ru3 Ru10 . . . 62.371(13) ?
Ru8 Ru3 C31 . . . 84.30(16) ?
Ru8 Ru3 C32 . . . 154.24(15) ?
Ru8 Ru3 C1 . . . 41.95(13) ?
Ru8 Ru3 C2 . . . 87.33(11) ?
Ru9 Ru3 Ru10 . . . 89.296(15) ?
Ru9 Ru3 C31 . . . 152.42(15) ?
Ru9 Ru3 C32 . . . 79.12(17) ?
Ru9 Ru3 C1 . . . 90.06(13) ?
Ru9 Ru3 C2 . . . 42.02(13) ?
Ru10 Ru3 C31 . . . 78.76(17) ?
Ru10 Ru3 C32 . . . 142.96(15) ?
Ru10 Ru3 C1 . . . 96.23(12) ?
Ru10 Ru3 C2 . . . 47.30(13) ?
C31 Ru3 C32 . . . 95.5(2) ?
C31 Ru3 C1 . . . 115.7(2) ?
C31 Ru3 C2 . . . 121.9(2) ?
C32 Ru3 C1 . . . 118.6(2) ?
C32 Ru3 C2 . . . 113.9(2) ?
C1 Ru3 C2 . . . 93.25(15) ?
Ru3 Ru4 Ru5 . . . 88.924(14) ?
Ru3 Ru4 Ru9 . . . 64.299(13) ?
Ru3 Ru4 Ru10 . . . 60.091(14) ?
Ru3 Ru4 C41 . . . 88.67(16) ?
Ru3 Ru4 C42 . . . 168.89(17) ?
Ru3 Ru4 C43 . . . 96.66(12) ?
Ru3 Ru4 C2 . . . 46.05(12) ?
Ru5 Ru4 Ru9 . . . 56.553(13) ?
Ru5 Ru4 Ru10 . . . 61.399(13) ?
Ru5 Ru4 C41 . . . 177.56(16) ?
Ru5 Ru4 C42 . . . 91.98(15) ?
Ru5 Ru4 C43 . . . 87.93(13) ?
Ru5 Ru4 C2 . . . 42.91(12) ?
Ru9 Ru4 Ru10 . . . 93.024(13) ?
Ru9 Ru4 C41 . . . 121.87(18) ?
Ru9 Ru4 C42 . . . 107.23(17) ?
Ru9 Ru4 C43 . . . 138.00(12) ?
Ru9 Ru4 C2 . . . 44.90(13) ?
Ru10 Ru4 C41 . . . 117.55(19) ?
Ru10 Ru4 C42 . . . 129.55(16) ?
Ru10 Ru4 C43 . . . 46.89(11) ?
Ru10 Ru4 C2 . . . 48.15(13) ?
C41 Ru4 C42 . . . 90.3(2) ?
C41 Ru4 C43 . . . 92.7(2) ?
C41 Ru4 C2 . . . 134.7(2) ?
C42 Ru4 C43 . . . 94.4(2) ?
C42 Ru4 C2 . . . 133.5(2) ?
C43 Ru4 C2 . . . 94.34(17) ?
Ru4 Ru5 Ru6 . . . 88.948(15) ?
Ru4 Ru5 Ru9 . . . 61.818(14) ?
Ru4 Ru5 Ru10 . . . 56.726(14) ?
Ru4 Ru5 C51 . . . 85.45(16) ?
Ru4 Ru5 C52 . . . 169.68(16) ?
Ru4 Ru5 C53 . . . 93.42(14) ?
Ru4 Ru5 C2 . . . 42.93(10) ?
Ru6 Ru5 Ru9 . . . 59.182(14) ?
Ru6 Ru5 Ru10 . . . 65.026(14) ?
Ru6 Ru5 C51 . . . 169.96(18) ?
Ru6 Ru5 C52 . . . 94.87(14) ?
Ru6 Ru5 C53 . . . 92.48(13) ?
Ru6 Ru5 C2 . . . 46.07(10) ?
Ru9 Ru5 Ru10 . . . 93.404(17) ?
Ru9 Ru5 C51 . . . 124.33(18) ?
Ru9 Ru5 C52 . . . 128.21(15) ?
Ru9 Ru5 C53 . . . 47.78(14) ?
Ru9 Ru5 C2 . . . 48.11(13) ?
Ru10 Ru5 C51 . . . 104.94(18) ?
Ru10 Ru5 C52 . . . 116.51(16) ?
Ru10 Ru5 C53 . . . 140.86(14) ?
Ru10 Ru5 C2 . . . 45.31(13) ?
C51 Ru5 C52 . . . 89.3(2) ?
C51 Ru5 C53 . . . 96.2(2) ?
C51 Ru5 C2 . . . 127.5(2) ?
C52 Ru5 C53 . . . 96.0(2) ?
C52 Ru5 C2 . . . 139.56(17) ?
C53 Ru5 C2 . . . 95.8(2) ?
Ru1 Ru6 Ru3 . . . 90.516(14) ?
Ru1 Ru6 Ru5 . . . 177.11(2) ?
Ru1 Ru6 Ru7 . . . 58.956(14) ?
Ru1 Ru6 Ru8 . . . 58.948(13) ?
Ru1 Ru6 Ru9 . . . 124.029(17) ?
Ru1 Ru6 Ru10 . . . 120.300(16) ?
Ru1 Ru6 C61 . . . 88.60(14) ?
Ru1 Ru6 C62 . . . 93.78(15) ?
Ru1 Ru6 C1 . . . 44.33(10) ?
Ru1 Ru6 C2 . . . 136.78(11) ?
Ru3 Ru6 Ru5 . . . 90.463(14) ?
Ru3 Ru6 Ru7 . . . 56.703(12) ?
Ru3 Ru6 Ru8 . . . 66.545(15) ?
Ru3 Ru6 Ru9 . . . 66.384(13) ?
Ru3 Ru6 Ru10 . . . 56.363(13) ?
Ru3 Ru6 C61 . . . 131.02(16) ?
Ru3 Ru6 C62 . . . 134.81(17) ?
Ru3 Ru6 C1 . . . 46.23(10) ?
Ru3 Ru6 C2 . . . 46.27(11) ?
Ru5 Ru6 Ru7 . . . 123.744(16) ?
Ru5 Ru6 Ru8 . . . 119.092(17) ?
Ru5 Ru6 Ru9 . . . 58.826(13) ?
Ru5 Ru6 Ru10 . . . 58.260(12) ?
Ru5 Ru6 C61 . . . 92.81(14) ?
Ru5 Ru6 C62 . . . 83.61(15) ?
Ru5 Ru6 C1 . . . 136.47(10) ?
Ru5 Ru6 C2 . . . 44.23(11) ?
Ru7 Ru6 Ru8 . . . 90.313(15) ?
Ru7 Ru6 Ru9 . . . 66.009(13) ?
Ru7 Ru6 Ru10 . . . 113.048(14) ?
Ru7 Ru6 C61 . . . 81.81(16) ?
Ru7 Ru6 C62 . . . 152.37(15) ?
Ru7 Ru6 C1 . . . 42.50(13) ?
Ru7 Ru6 C2 . . . 90.14(12) ?
Ru8 Ru6 Ru9 . . . 132.846(17) ?
Ru8 Ru6 Ru10 . . . 62.314(13) ?
Ru8 Ru6 C61 . . . 145.28(14) ?
Ru8 Ru6 C62 . . . 77.55(17) ?
Ru8 Ru6 C1 . . . 47.84(13) ?
Ru8 Ru6 C2 . . . 95.36(12) ?
Ru9 Ru6 Ru10 . . . 89.162(13) ?
Ru9 Ru6 C61 . . . 73.98(14) ?
Ru9 Ru6 C62 . . . 139.13(16) ?
Ru9 Ru6 C1 . . . 98.30(12) ?
Ru9 Ru6 C2 . . . 47.76(13) ?
Ru10 Ru6 C61 . . . 151.07(14) ?
Ru10 Ru6 C62 . . . 83.35(16) ?
Ru10 Ru6 C1 . . . 87.64(11) ?
Ru10 Ru6 C2 . . . 41.43(13) ?
C61 Ru6 C62 . . . 94.1(2) ?
C61 Ru6 C1 . . . 117.5(2) ?
C61 Ru6 C2 . . . 118.28(19) ?
C62 Ru6 C1 . . . 121.3(2) ?
C62 Ru6 C2 . . . 115.4(2) ?
C1 Ru6 C2 . . . 92.46(15) ?
Ru1 Ru7 Ru2 . . . 61.404(14) ?
Ru1 Ru7 Ru3 . . . 90.156(15) ?
Ru1 Ru7 Ru6 . . . 57.411(12) ?
Ru1 Ru7 C23 . . . 90.28(15) ?
Ru1 Ru7 C71 . . . 70.21(18) ?
Ru1 Ru7 C72 . . . 160.25(16) ?
Ru1 Ru7 C1 . . . 43.39(10) ?
Ru2 Ru7 Ru3 . . . 61.431(14) ?
Ru2 Ru7 Ru6 . . . 87.911(16) ?
Ru2 Ru7 C23 . . . 45.88(16) ?
Ru2 Ru7 C71 . . . 112.23(18) ?
Ru2 Ru7 C72 . . . 131.06(17) ?
Ru2 Ru7 C1 . . . 45.74(12) ?
Ru3 Ru7 Ru6 . . . 57.702(12) ?
Ru3 Ru7 C23 . . . 94.19(14) ?
Ru3 Ru7 C71 . . . 158.95(18) ?
Ru3 Ru7 C72 . . . 109.22(15) ?
Ru3 Ru7 C1 . . . 46.81(10) ?
Ru6 Ru7 C23 . . . 133.66(16) ?
Ru6 Ru7 C71 . . . 103.57(17) ?
Ru6 Ru7 C72 . . . 130.01(15) ?
Ru6 Ru7 C1 . . . 42.22(11) ?
C23 Ru7 C71 . . . 93.4(2) ?
C23 Ru7 C72 . . . 92.0(2) ?
C23 Ru7 C1 . . . 91.4(2) ?
C71 Ru7 C72 . . . 90.1(2) ?
C71 Ru7 C1 . . . 113.4(2) ?
C72 Ru7 C1 . . . 155.99(18) ?
Ru1 Ru8 Ru2 . . . 60.888(13) ?
Ru1 Ru8 Ru3 . . . 87.084(15) ?
Ru1 Ru8 Ru6 . . . 61.942(13) ?
Ru1 Ru8 Ru10 . . . 124.832(18) ?
Ru1 Ru8 C13 . . . 46.12(16) ?
Ru1 Ru8 C81 . . . 116.95(16) ?
Ru1 Ru8 C82 . . . 128.32(15) ?
Ru1 Ru8 C1 . . . 45.90(10) ?
Ru2 Ru8 Ru3 . . . 56.344(12) ?
Ru2 Ru8 Ru6 . . . 89.709(16) ?
Ru2 Ru8 Ru10 . . . 109.603(16) ?
Ru2 Ru8 C13 . . . 90.93(16) ?
Ru2 Ru8 C81 . . . 75.01(18) ?
Ru2 Ru8 C82 . . . 164.12(18) ?
Ru2 Ru8 C1 . . . 42.45(12) ?
Ru3 Ru8 Ru6 . . . 57.378(13) ?
Ru3 Ru8 Ru10 . . . 54.517(12) ?
Ru3 Ru8 C13 . . . 133.11(16) ?
Ru3 Ru8 C81 . . . 104.40(16) ?
Ru3 Ru8 C82 . . . 131.08(15) ?
Ru3 Ru8 C1 . . . 41.23(10) ?
Ru6 Ru8 Ru10 . . . 63.949(13) ?
Ru6 Ru8 C13 . . . 94.24(16) ?
Ru6 Ru8 C81 . . . 161.29(17) ?
Ru6 Ru8 C82 . . . 106.05(18) ?
Ru6 Ru8 C1 . . . 47.31(11) ?
Ru10 Ru8 C13 . . . 149.00(16) ?
Ru10 Ru8 C81 . . . 110.63(15) ?
Ru10 Ru8 C82 . . . 76.63(15) ?
Ru10 Ru8 C1 . . . 88.54(10) ?
C13 Ru8 C81 . . . 96.7(2) ?
C13 Ru8 C82 . . . 89.9(2) ?
C13 Ru8 C1 . . . 91.9(2) ?
C81 Ru8 C82 . . . 89.1(3) ?
C81 Ru8 C1 . . . 117.0(2) ?
C82 Ru8 C1 . . . 153.4(2) ?
Ru3 Ru9 Ru4 . . . 56.451(12) ?
Ru3 Ru9 Ru5 . . . 87.260(16) ?
Ru3 Ru9 Ru6 . . . 57.485(12) ?
Ru3 Ru9 C53 . . . 133.05(15) ?
Ru3 Ru9 C91 . . . 105.6(2) ?
Ru3 Ru9 C92 . . . 130.85(16) ?
Ru3 Ru9 C2 . . . 41.42(11) ?
Ru4 Ru9 Ru5 . . . 61.629(13) ?
Ru4 Ru9 Ru6 . . . 90.362(16) ?
Ru4 Ru9 C53 . . . 91.91(14) ?
Ru4 Ru9 C91 . . . 69.8(2) ?
Ru4 Ru9 C92 . . . 159.72(16) ?
Ru4 Ru9 C2 . . . 42.93(10) ?
Ru5 Ru9 Ru6 . . . 61.992(14) ?
Ru5 Ru9 C53 . . . 45.82(15) ?
Ru5 Ru9 C91 . . . 109.4(2) ?
Ru5 Ru9 C92 . . . 131.39(17) ?
Ru5 Ru9 C2 . . . 45.89(11) ?
Ru6 Ru9 C53 . . . 93.35(13) ?
Ru6 Ru9 C91 . . . 159.7(2) ?
Ru6 Ru9 C92 . . . 109.42(15) ?
Ru6 Ru9 C2 . . . 47.50(10) ?
C53 Ru9 C91 . . . 91.7(2) ?
C53 Ru9 C92 . . . 91.4(2) ?
C53 Ru9 C2 . . . 91.63(19) ?
C91 Ru9 C92 . . . 90.1(3) ?
C91 Ru9 C2 . . . 112.7(2) ?
C92 Ru9 C2 . . . 156.88(18) ?
Ru3 Ru10 Ru4 . . . 61.166(13) ?
Ru3 Ru10 Ru5 . . . 89.765(16) ?
Ru3 Ru10 Ru6 . . . 56.849(11) ?
Ru3 Ru10 Ru8 . . . 63.112(14) ?
Ru3 Ru10 C43 . . . 97.25(14) ?
Ru3 Ru10 C101 . . . 158.9(2) ?
Ru3 Ru10 C102 . . . 106.31(16) ?
Ru3 Ru10 C2 . . . 46.55(11) ?
Ru4 Ru10 Ru5 . . . 61.875(13) ?
Ru4 Ru10 Ru6 . . . 87.063(14) ?
Ru4 Ru10 Ru8 . . . 123.358(17) ?
Ru4 Ru10 C43 . . . 46.46(14) ?
Ru4 Ru10 C101 . . . 116.33(18) ?
Ru4 Ru10 C102 . . . 127.73(14) ?
Ru4 Ru10 C2 . . . 45.93(10) ?
Ru5 Ru10 Ru6 . . . 56.714(12) ?
Ru5 Ru10 Ru8 . . . 109.228(15) ?
Ru5 Ru10 C43 . . . 88.03(14) ?
Ru5 Ru10 C101 . . . 72.3(2) ?
Ru5 Ru10 C102 . . . 163.79(16) ?
Ru5 Ru10 C2 . . . 43.27(11) ?
Ru6 Ru10 Ru8 . . . 53.737(11) ?
Ru6 Ru10 C43 . . . 132.74(14) ?
Ru6 Ru10 C101 . . . 102.96(18) ?
Ru6 Ru10 C102 . . . 130.94(14) ?
Ru6 Ru10 C2 . . . 41.20(10) ?
Ru8 Ru10 C43 . . . 152.83(13) ?
Ru8 Ru10 C101 . . . 111.69(16) ?
Ru8 Ru10 C102 . . . 77.29(14) ?
Ru8 Ru10 C2 . . . 87.44(10) ?
C43 Ru10 C101 . . . 93.2(2) ?
C43 Ru10 C102 . . . 91.9(2) ?
C43 Ru10 C2 . . . 91.72(17) ?
C101 Ru10 C102 . . . 91.5(3) ?
C101 Ru10 C2 . . . 115.1(2) ?
C102 Ru10 C2 . . . 152.9(2) ?
Ru1 C11 O11 . . . 175.6(6) ?
Ru1 C12 O12 . . . 177.9(5) ?
Ru1 C13 Ru8 . . . 86.6(2) ?
Ru1 C13 O13 . . . 137.4(4) ?
Ru8 C13 O13 . . . 135.9(5) ?
Ru2 C21 O21 . . . 176.9(5) ?
Ru2 C22 O22 . . . 179.2(6) ?
Ru2 C23 Ru7 . . . 87.2(2) ?
Ru2 C23 O23 . . . 138.0(5) ?
Ru7 C23 O23 . . . 134.8(5) ?
Ru3 C31 O31 . . . 174.8(5) ?
Ru3 C32 O32 . . . 172.2(5) ?
Ru4 C41 O41 . . . 177.3(5) ?
Ru4 C42 O42 . . . 178.7(5) ?
Ru4 C43 Ru10 . . . 86.65(18) ?
Ru4 C43 O43 . . . 135.9(4) ?
Ru10 C43 O43 . . . 137.5(4) ?
Ru5 C51 O51 . . . 178.8(5) ?
Ru5 C52 O52 . . . 178.0(5) ?
Ru5 C53 Ru9 . . . 86.4(2) ?
Ru5 C53 O53 . . . 139.9(4) ?
Ru9 C53 O53 . . . 133.7(4) ?
Ru6 C61 O61 . . . 172.6(5) ?
Ru6 C62 O62 . . . 175.3(5) ?
Ru7 C71 O71 . . . 173.0(5) ?
Ru7 C72 O72 . . . 177.2(5) ?
Ru8 C81 O81 . . . 172.1(5) ?
Ru8 C82 O82 . . . 176.5(4) ?
Ru9 C91 O91 . . . 172.7(6) ?
Ru9 C92 O92 . . . 175.0(5) ?
Ru10 C101 O101 . . . 173.1(6) ?
Ru10 C102 O102 . . . 177.4(4) ?
Ru1 C1 Ru2 . . . 93.41(16) ?
Ru1 C1 Ru3 . . . 175.7(3) ?
Ru1 C1 Ru6 . . . 89.81(16) ?
Ru1 C1 Ru7 . . . 91.43(17) ?
Ru1 C1 Ru8 . . . 86.05(16) ?
Ru2 C1 Ru3 . . . 89.70(16) ?
Ru2 C1 Ru6 . . . 176.2(2) ?
Ru2 C1 Ru7 . . . 86.71(17) ?
Ru2 C1 Ru8 . . . 93.30(19) ?
Ru3 C1 Ru6 . . . 87.20(15) ?
Ru3 C1 Ru7 . . . 85.70(16) ?
Ru3 C1 Ru8 . . . 96.82(17) ?
Ru6 C1 Ru7 . . . 95.28(19) ?
Ru6 C1 Ru8 . . . 84.85(16) ?
Ru7 C1 Ru8 . . . 177.5(2) ?
Ru3 C2 Ru4 . . . 89.29(16) ?
Ru3 C2 Ru5 . . . 175.6(2) ?
Ru3 C2 Ru6 . . . 87.01(14) ?
Ru3 C2 Ru9 . . . 96.56(18) ?
Ru3 C2 Ru10 . . . 86.15(17) ?
Ru4 C2 Ru5 . . . 94.17(16) ?
Ru4 C2 Ru6 . . . 174.9(2) ?
Ru4 C2 Ru9 . . . 92.16(17) ?
Ru4 C2 Ru10 . . . 85.92(16) ?
Ru5 C2 Ru6 . . . 89.70(16) ?
Ru5 C2 Ru9 . . . 86.00(17) ?
Ru5 C2 Ru10 . . . 91.41(17) ?
Ru6 C2 Ru9 . . . 84.74(16) ?
Ru6 C2 Ru10 . . . 97.37(17) ?
Ru9 C2 Ru10 . . . 176.7(2) ?
C1111 P11 C1121 . . . 109.7(2) ?
C1111 P11 C1131 . . . 108.3(2) ?
C1111 P11 N1 . . . 114.1(2) ?
C1121 P11 C1131 . . . 107.8(2) ?
C1121 P11 N1 . . . 107.7(2) ?
C1131 P11 N1 . . . 109.0(2) ?
P11 C1111 C1112 . . . 118.4(4) ?
P11 C1111 C1116 . . . 121.8(4) ?
C1112 C1111 C1116 . . . 119.4(4) ?
C1111 C1112 C1113 . . . 119.9(5) ?
C1111 C1112 H1112 . . . 119.5 ?
C1113 C1112 H1112 . . . 120.7 ?
C1112 C1113 C1114 . . . 120.3(6) ?
C1112 C1113 H1113 . . . 119.8 ?
C1114 C1113 H1113 . . . 119.9 ?
C1113 C1114 C1115 . . . 119.8(5) ?
C1113 C1114 H1114 . . . 120.2 ?
C1115 C1114 H1114 . . . 120.0 ?
C1114 C1115 C1116 . . . 120.7(5) ?
C1114 C1115 H1115 . . . 118.6 ?
C1116 C1115 H1115 . . . 120.7 ?
C1111 C1116 C1115 . . . 119.9(5) ?
C1111 C1116 H1116 . . . 119.8 ?
C1115 C1116 H1116 . . . 120.3 ?
P11 C1121 C1122 . . . 119.0(4) ?
P11 C1121 C1126 . . . 120.8(4) ?
C1122 C1121 C1126 . . . 120.1(5) ?
C1121 C1122 C1123 . . . 120.5(6) ?
C1121 C1122 H1122 . . . 120.2 ?
C1123 C1122 H1122 . . . 119.3 ?
C1122 C1123 C1124 . . . 119.2(6) ?
C1122 C1123 H1123 . . . 120.1 ?
C1124 C1123 H1123 . . . 120.7 ?
C1123 C1124 C1125 . . . 119.9(6) ?
C1123 C1124 H1124 . . . 118.7 ?
C1125 C1124 H1124 . . . 121.4 ?
C1124 C1125 C1126 . . . 121.8(6) ?
C1124 C1125 H1125 . . . 119.4 ?
C1126 C1125 H1125 . . . 118.9 ?
C1121 C1126 C1125 . . . 118.6(5) ?
C1121 C1126 H1126 . . . 120.9 ?
C1125 C1126 H1126 . . . 120.5 ?
P11 C1131 C1132 . . . 118.6(4) ?
P11 C1131 C1136 . . . 120.4(4) ?
C1132 C1131 C1136 . . . 120.9(5) ?
C1131 C1132 C1133 . . . 119.0(5) ?
C1131 C1132 H1132 . . . 120.3 ?
C1133 C1132 H1132 . . . 120.7 ?
C1132 C1133 C1134 . . . 119.9(5) ?
C1132 C1133 H1133 . . . 118.8 ?
C1134 C1133 H1133 . . . 121.3 ?
C1133 C1134 C1135 . . . 121.0(6) ?
C1133 C1134 H1134 . . . 118.2 ?
C1135 C1134 H1134 . . . 120.8 ?
C1134 C1135 C1136 . . . 120.0(6) ?
C1134 C1135 H1135 . . . 120.5 ?
C1136 C1135 H1135 . . . 119.5 ?
C1131 C1136 C1135 . . . 119.2(5) ?
C1131 C1136 H1136 . . . 120.3 ?
C1135 C1136 H1136 . . . 120.4 ?
P11 N1 P12 . . . 143.1(3) ?
N1 P12 C1211 . . . 107.7(2) ?
N1 P12 C1221 . . . 112.3(3) ?
N1 P12 C1231 . . . 113.7(2) ?
C1211 P12 C1221 . . . 106.0(2) ?
C1211 P12 C1231 . . . 108.0(2) ?
C1221 P12 C1231 . . . 108.8(2) ?
P12 C1211 C1212 . . . 118.4(4) ?
P12 C1211 C1216 . . . 121.1(3) ?
C1212 C1211 C1216 . . . 120.4(4) ?
C1211 C1212 C1213 . . . 119.5(5) ?
C1211 C1212 H1212 . . . 120.0 ?
C1213 C1212 H1212 . . . 120.5 ?
C1212 C1213 C1214 . . . 120.0(5) ?
C1212 C1213 H1213 . . . 120.2 ?
C1214 C1213 H1213 . . . 119.8 ?
C1213 C1214 C1215 . . . 120.3(5) ?
C1213 C1214 H1214 . . . 119.9 ?
C1215 C1214 H1214 . . . 119.8 ?
C1214 C1215 C1216 . . . 120.7(6) ?
C1214 C1215 H1215 . . . 120.1 ?
C1216 C1215 H1215 . . . 119.1 ?
C1211 C1216 C1215 . . . 119.1(5) ?
C1211 C1216 H1216 . . . 120.3 ?
C1215 C1216 H1216 . . . 120.6 ?
P12 C1221 C1222 . . . 120.1(5) ?
P12 C1221 C1226 . . . 120.5(4) ?
C1222 C1221 C1226 . . . 119.4(5) ?
C1221 C1222 C1223 . . . 121.3(7) ?
C1221 C1222 H1222 . . . 118.8 ?
C1223 C1222 H1222 . . . 119.9 ?
C1222 C1223 C1224 . . . 118.9(7) ?
C1222 C1223 H1223 . . . 120.8 ?
C1224 C1223 H1223 . . . 120.3 ?
C1223 C1224 C1225 . . . 120.5(7) ?
C1223 C1224 H1224 . . . 118.7 ?
C1225 C1224 H1224 . . . 120.7 ?
C1224 C1225 C1226 . . . 120.5(7) ?
C1224 C1225 H1225 . . . 120.5 ?
C1226 C1225 H1225 . . . 118.9 ?
C1221 C1226 C1225 . . . 119.3(6) ?
C1221 C1226 H1226 . . . 119.7 ?
C1225 C1226 H1226 . . . 120.9 ?
P12 C1231 C1232 . . . 116.6(4) ?
P12 C1231 C1236 . . . 123.9(4) ?
C1232 C1231 C1236 . . . 119.5(5) ?
C1231 C1232 C1233 . . . 120.4(5) ?
C1231 C1232 H1232 . . . 119.5 ?
C1233 C1232 H1232 . . . 120.1 ?
C1232 C1233 C1234 . . . 119.6(6) ?
C1232 C1233 H1233 . . . 119.8 ?
C1234 C1233 H1233 . . . 120.6 ?
C1233 C1234 C1235 . . . 120.4(6) ?
C1233 C1234 H1234 . . . 120.2 ?
C1235 C1234 H1234 . . . 119.4 ?
C1234 C1235 C1236 . . . 120.3(6) ?
C1234 C1235 H1235 . . . 119.8 ?
C1236 C1235 H1235 . . . 119.9 ?
C1231 C1236 C1235 . . . 119.8(6) ?
C1231 C1236 H1236 . . . 119.7 ?
C1235 C1236 H1236 . . . 120.4 ?
C2111 P21 C2121 . . . 107.3(2) ?
C2111 P21 C2131 . . . 107.5(2) ?
C2111 P21 N2 . . . 108.1(2) ?
C2121 P21 C2131 . . . 107.5(2) ?
C2121 P21 N2 . . . 111.9(2) ?
C2131 P21 N2 . . . 114.3(2) ?
P21 C2111 C2112 . . . 118.7(4) ?
P21 C2111 C2116 . . . 121.8(4) ?
C2112 C2111 C2116 . . . 119.5(4) ?
C2111 C2112 C2113 . . . 120.6(5) ?
C2111 C2112 H2112 . . . 119.3 ?
C2113 C2112 H2112 . . . 120.1 ?
C2112 C2113 C2114 . . . 119.4(5) ?
C2112 C2113 H2113 . . . 120.2 ?
C2114 C2113 H2113 . . . 120.4 ?
C2113 C2114 C2115 . . . 120.6(5) ?
C2113 C2114 H2114 . . . 120.1 ?
C2115 C2114 H2114 . . . 119.4 ?
C2114 C2115 C2116 . . . 120.3(6) ?
C2114 C2115 H2115 . . . 120.1 ?
C2116 C2115 H2115 . . . 119.6 ?
C2111 C2116 C2115 . . . 119.7(5) ?
C2111 C2116 H2116 . . . 119.6 ?
C2115 C2116 H2116 . . . 120.7 ?
P21 C2121 C2122 . . . 119.2(4) ?
P21 C2121 C2126 . . . 122.3(4) ?
C2122 C2121 C2126 . . . 118.5(5) ?
C2121 C2122 C2123 . . . 121.1(6) ?
C2121 C2122 H2122 . . . 119.3 ?
C2123 C2122 H2122 . . . 119.6 ?
C2122 C2123 C2124 . . . 120.0(6) ?
C2122 C2123 H2123 . . . 119.8 ?
C2124 C2123 H2123 . . . 120.2 ?
C2123 C2124 C2125 . . . 120.2(6) ?
C2123 C2124 H2124 . . . 119.9 ?
C2125 C2124 H2124 . . . 119.8 ?
C2124 C2125 C2126 . . . 119.9(6) ?
C2124 C2125 H2125 . . . 120.1 ?
C2126 C2125 H2125 . . . 120.0 ?
C2121 C2126 C2125 . . . 120.3(6) ?
C2121 C2126 H2126 . . . 120.1 ?
C2125 C2126 H2126 . . . 119.6 ?
P21 C2131 C2132 . . . 117.9(4) ?
P21 C2131 C2136 . . . 121.9(4) ?
C2132 C2131 C2136 . . . 120.1(4) ?
C2131 C2132 C2133 . . . 120.0(5) ?
C2131 C2132 H2132 . . . 120.0 ?
C2133 C2132 H2132 . . . 120.0 ?
C2132 C2133 C2134 . . . 120.5(5) ?
C2132 C2133 H2133 . . . 119.8 ?
C2134 C2133 H2133 . . . 119.7 ?
C2133 C2134 C2135 . . . 119.2(5) ?
C2133 C2134 H2134 . . . 120.5 ?
C2135 C2134 H2134 . . . 120.3 ?
C2134 C2135 C2136 . . . 120.8(5) ?
C2134 C2135 H2135 . . . 119.7 ?
C2136 C2135 H2135 . . . 119.5 ?
C2131 C2136 C2135 . . . 119.4(5) ?
C2131 C2136 H2136 . . . 120.3 ?
C2135 C2136 H2136 . . . 120.3 ?
P21 N2 P22 . . . 141.7(3) ?
N2 P22 C2211 . . . 114.4(2) ?
N2 P22 C2221 . . . 107.3(2) ?
N2 P22 C2231 . . . 111.2(2) ?
C2211 P22 C2221 . . . 107.9(2) ?
C2211 P22 C2231 . . . 107.7(2) ?
C2221 P22 C2231 . . . 108.2(2) ?
P22 C2211 C2212 . . . 119.7(3) ?
P22 C2211 C2216 . . . 120.4(4) ?
C2212 C2211 C2216 . . . 119.7(4) ?
C2211 C2212 C2213 . . . 120.2(5) ?
C2211 C2212 H2212 . . . 119.7 ?
C2213 C2212 H2212 . . . 120.1 ?
C2212 C2213 C2214 . . . 120.1(5) ?
C2212 C2213 H2213 . . . 120.4 ?
C2214 C2213 H2213 . . . 119.5 ?
C2213 C2214 C2215 . . . 120.4(5) ?
C2213 C2214 H2214 . . . 120.5 ?
C2215 C2214 H2214 . . . 119.0 ?
C2214 C2215 C2216 . . . 119.9(5) ?
C2214 C2215 H2215 . . . 120.0 ?
C2216 C2215 H2215 . . . 120.1 ?
C2211 C2216 C2215 . . . 119.6(5) ?
C2211 C2216 H2216 . . . 119.8 ?
C2215 C2216 H2216 . . . 120.6 ?
P22 C2221 C2222 . . . 119.1(4) ?
P22 C2221 C2226 . . . 121.0(4) ?
C2222 C2221 C2226 . . . 119.9(5) ?
C2221 C2222 C2223 . . . 119.5(5) ?
C2221 C2222 H2222 . . . 120.4 ?
C2223 C2222 H2222 . . . 120.2 ?
C2222 C2223 C2224 . . . 120.9(5) ?
C2222 C2223 H2223 . . . 119.9 ?
C2224 C2223 H2223 . . . 119.2 ?
C2223 C2224 C2225 . . . 120.3(6) ?
C2223 C2224 H2224 . . . 120.2 ?
C2225 C2224 H2224 . . . 119.5 ?
C2224 C2225 C2226 . . . 119.7(6) ?
C2224 C2225 H2225 . . . 120.3 ?
C2226 C2225 H2225 . . . 120.0 ?
C2221 C2226 C2225 . . . 119.7(5) ?
C2221 C2226 H2226 . . . 120.2 ?
C2225 C2226 H2226 . . . 120.1 ?
P22 C2231 C2232 . . . 118.2(4) ?
P22 C2231 C2236 . . . 122.4(3) ?
C2232 C2231 C2236 . . . 119.3(5) ?
C2231 C2232 C2233 . . . 120.1(5) ?
C2231 C2232 H2232 . . . 119.9 ?
C2233 C2232 H2232 . . . 120.0 ?
C2232 C2233 C2234 . . . 120.3(5) ?
C2232 C2233 H2233 . . . 119.8 ?
C2234 C2233 H2233 . . . 119.9 ?
C2233 C2234 C2235 . . . 120.5(5) ?
C2233 C2234 H2234 . . . 120.5 ?
C2235 C2234 H2234 . . . 119.0 ?
C2234 C2235 C2236 . . . 120.1(5) ?
C2234 C2235 H2235 . . . 120.1 ?
C2236 C2235 H2235 . . . 119.8 ?
C2231 C2236 C2235 . . . 119.7(4) ?
C2231 C2236 H2236 . . . 119.5 ?
C2235 C2236 H2236 . . . 120.8 ?
Cl11 C10 Cl12 . . . 111.7(4) ?
Cl11 C10 H10a . . . 109.8 ?
Cl11 C10 H10b . . . 109.8 ?
Cl12 C10 H10a . . . 109.1 ?
Cl12 C10 H10b . . . 109.1 ?
H10a C10 H10b . . . 107.3 ?
Cl21 C20 Cl22 . . . 115.2(5) ?
Cl21 C20 H20a . . . 109.6 ?
Cl21 C20 H20b . . . 108.1 ?
Cl22 C20 H20a . . . 109.6 ?
Cl22 C20 H20b . . . 108.1 ?
H20a C20 H20b . . . 105.8 ?

loop_
_geom_bond_atom_site_label_1
_geom_bond_atom_site_label_2
_geom_bond_site_symmetry_1
_geom_bond_site_symmetry_2
_geom_bond_distance
_geom_bond_publ_flag
Ru1 Ru2 . . 2.9575(6) ?
Ru1 Ru6 . . 2.9047(5) ?
Ru1 Ru7 . . 2.9537(6) ?
Ru1 Ru8 . . 2.8198(6) ?
Ru1 C11 . . 1.886(6) ?
Ru1 C12 . . 1.888(5) ?
Ru1 C13 . . 2.036(6) ?
Ru1 C1 . . 2.030(4) ?
Ru2 Ru3 . . 2.8962(5) ?
Ru2 Ru7 . . 2.8353(6) ?
Ru2 Ru8 . . 3.0081(6) ?
Ru2 C21 . . 1.886(5) ?
Ru2 C22 . . 1.888(6) ?
Ru2 C23 . . 2.038(6) ?
Ru2 C1 . . 2.034(4) ?
Ru3 Ru4 . . 2.8813(5) ?
Ru3 Ru6 . . 2.8670(5) ?
Ru3 Ru7 . . 2.8350(5) ?
Ru3 Ru8 . . 3.1228(6) ?
Ru3 Ru9 . . 3.1152(6) ?
Ru3 Ru10 . . 2.8511(6) ?
Ru3 C31 . . 1.890(6) ?
Ru3 C32 . . 1.898(6) ?
Ru3 C1 . . 2.073(4) ?
Ru3 C2 . . 2.075(4) ?
Ru4 Ru5 . . 2.9659(5) ?
Ru4 Ru9 . . 2.9712(6) ?
Ru4 Ru10 . . 2.8117(6) ?
Ru4 C41 . . 1.879(5) ?
Ru4 C42 . . 1.886(5) ?
Ru4 C43 . . 2.042(5) ?
Ru4 C2 . . 2.025(4) ?
Ru5 Ru6 . . 2.9023(5) ?
Ru5 Ru9 . . 2.8126(6) ?
Ru5 Ru10 . . 2.9526(6) ?
Ru5 C51 . . 1.893(5) ?
Ru5 C52 . . 1.905(5) ?
Ru5 C53 . . 2.021(6) ?
Ru5 C2 . . 2.025(4) ?
Ru6 Ru7 . . 3.0888(6) ?
Ru6 Ru8 . . 2.8246(6) ?
Ru6 Ru9 . . 2.8231(6) ?
Ru6 Ru10 . . 3.1472(6) ?
Ru6 C61 . . 1.903(5) ?
Ru6 C62 . . 1.895(5) ?
Ru6 C1 . . 2.084(4) ?
Ru6 C2 . . 2.090(4) ?
Ru7 C23 . . 2.073(5) ?
Ru7 C71 . . 1.863(5) ?
Ru7 C72 . . 1.912(6) ?
Ru7 C1 . . 2.096(5) ?
Ru8 Ru10 . . 3.1020(5) ?
Ru8 C13 . . 2.074(5) ?
Ru8 C81 . . 1.863(6) ?
Ru8 C82 . . 1.897(6) ?
Ru8 C1 . . 2.102(5) ?
Ru9 C53 . . 2.087(5) ?
Ru9 C91 . . 1.878(5) ?
Ru9 C92 . . 1.888(6) ?
Ru9 C2 . . 2.099(5) ?
Ru10 C43 . . 2.056(4) ?
Ru10 C101 . . 1.877(6) ?
Ru10 C102 . . 1.910(6) ?
Ru10 C2 . . 2.100(5) ?
C11 O11 . . 1.144(7) ?
C12 O12 . . 1.149(6) ?
C13 O13 . . 1.175(6) ?
C21 O21 . . 1.140(7) ?
C22 O22 . . 1.141(8) ?
C23 O23 . . 1.174(7) ?
C31 O31 . . 1.148(7) ?
C32 O32 . . 1.150(7) ?
C41 O41 . . 1.125(7) ?
C42 O42 . . 1.139(6) ?
C43 O43 . . 1.173(6) ?
C51 O51 . . 1.143(6) ?
C52 O52 . . 1.135(6) ?
C53 O53 . . 1.173(7) ?
C61 O61 . . 1.145(7) ?
C62 O62 . . 1.138(7) ?
C71 O71 . . 1.157(7) ?
C72 O72 . . 1.147(7) ?
C81 O81 . . 1.150(8) ?
C82 O82 . . 1.147(8) ?
C91 O91 . . 1.138(7) ?
C92 O92 . . 1.159(8) ?
C101 O101 . . 1.139(8) ?
C102 O102 . . 1.139(7) ?
P11 C1111 . . 1.800(4) ?
P11 C1121 . . 1.797(5) ?
P11 C1131 . . 1.809(5) ?
P11 N1 . . 1.586(5) ?
C1111 C1112 . . 1.419(8) ?
C1111 C1116 . . 1.390(7) ?
C1112 C1113 . . 1.381(8) ?
C1112 H1112 . . .958 ?
C1113 C1114 . . 1.381(9) ?
C1113 H1113 . . .966 ?
C1114 C1115 . . 1.397(10) ?
C1114 H1114 . . .960 ?
C1115 C1116 . . 1.380(8) ?
C1115 H1115 . . .962 ?
C1116 H1116 . . .959 ?
C1121 C1122 . . 1.385(7) ?
C1121 C1126 . . 1.400(8) ?
C1122 C1123 . . 1.398(10) ?
C1122 H1122 . . .967 ?
C1123 C1124 . . 1.397(10) ?
C1123 H1123 . . .957 ?
C1124 C1125 . . 1.369(9) ?
C1124 H1124 . . .954 ?
C1125 C1126 . . 1.391(9) ?
C1125 H1125 . . .967 ?
C1126 H1126 . . .957 ?
C1131 C1132 . . 1.393(7) ?
C1131 C1136 . . 1.387(8) ?
C1132 C1133 . . 1.401(8) ?
C1132 H1132 . . .954 ?
C1133 C1134 . . 1.383(10) ?
C1133 H1133 . . .971 ?
C1134 C1135 . . 1.369(9) ?
C1134 H1134 . . .972 ?
C1135 C1136 . . 1.403(9) ?
C1135 H1135 . . .962 ?
C1136 H1136 . . .961 ?
N1 P12 . . 1.572(5) ?
P12 C1211 . . 1.793(4) ?
P12 C1221 . . 1.803(5) ?
P12 C1231 . . 1.795(5) ?
C1211 C1212 . . 1.391(7) ?
C1211 C1216 . . 1.399(8) ?
C1212 C1213 . . 1.387(7) ?
C1212 H1212 . . .965 ?
C1213 C1214 . . 1.396(9) ?
C1213 H1213 . . .976 ?
C1214 C1215 . . 1.368(9) ?
C1214 H1214 . . .964 ?
C1215 C1216 . . 1.390(7) ?
C1215 H1215 . . .967 ?
C1216 H1216 . . .962 ?
C1221 C1222 . . 1.382(8) ?
C1221 C1226 . . 1.395(9) ?
C1222 C1223 . . 1.375(10) ?
C1222 H1222 . . .966 ?
C1223 C1224 . . 1.390(12) ?
C1223 H1223 . . .975 ?
C1224 C1225 . . 1.370(12) ?
C1224 H1224 . . .963 ?
C1225 C1226 . . 1.385(10) ?
C1225 H1225 . . .978 ?
C1226 H1226 . . .977 ?
C1231 C1232 . . 1.399(7) ?
C1231 C1236 . . 1.380(7) ?
C1232 C1233 . . 1.388(8) ?
C1232 H1232 . . .969 ?
C1233 C1234 . . 1.376(9) ?
C1233 H1233 . . .964 ?
C1234 C1235 . . 1.382(11) ?
C1234 H1234 . . .957 ?
C1235 C1236 . . 1.392(11) ?
C1235 H1235 . . .966 ?
C1236 H1236 . . .959 ?
P21 C2111 . . 1.797(5) ?
P21 C2121 . . 1.801(5) ?
P21 C2131 . . 1.809(5) ?
P21 N2 . . 1.569(5) ?
C2111 C2112 . . 1.412(7) ?
C2111 C2116 . . 1.397(8) ?
C2112 C2113 . . 1.367(7) ?
C2112 H2112 . . .969 ?
C2113 C2114 . . 1.409(9) ?
C2113 H2113 . . .967 ?
C2114 C2115 . . 1.380(8) ?
C2114 H2114 . . .959 ?
C2115 C2116 . . 1.389(7) ?
C2115 H2115 . . .969 ?
C2116 H2116 . . .961 ?
C2121 C2122 . . 1.402(8) ?
C2121 C2126 . . 1.387(8) ?
C2122 C2123 . . 1.376(8) ?
C2122 H2122 . . .968 ?
C2123 C2124 . . 1.374(10) ?
C2123 H2123 . . .961 ?
C2124 C2125 . . 1.388(11) ?
C2124 H2124 . . .960 ?
C2125 C2126 . . 1.395(8) ?
C2125 H2125 . . .958 ?
C2126 H2126 . . .965 ?
C2131 C2132 . . 1.398(7) ?
C2131 C2136 . . 1.384(7) ?
C2132 C2133 . . 1.378(7) ?
C2132 H2132 . . .961 ?
C2133 C2134 . . 1.390(8) ?
C2133 H2133 . . .959 ?
C2134 C2135 . . 1.392(8) ?
C2134 H2134 . . .956 ?
C2135 C2136 . . 1.392(8) ?
C2135 H2135 . . .964 ?
C2136 H2136 . . .955 ?
N2 P22 . . 1.586(4) ?
P22 C2211 . . 1.804(4) ?
P22 C2221 . . 1.787(5) ?
P22 C2231 . . 1.795(5) ?
C2211 C2212 . . 1.390(7) ?
C2211 C2216 . . 1.413(7) ?
C2212 C2213 . . 1.388(6) ?
C2212 H2212 . . .960 ?
C2213 C2214 . . 1.387(8) ?
C2213 H2213 . . .961 ?
C2214 C2215 . . 1.392(8) ?
C2214 H2214 . . .965 ?
C2215 C2216 . . 1.391(7) ?
C2215 H2215 . . .958 ?
C2216 H2216 . . .969 ?
C2221 C2222 . . 1.402(7) ?
C2221 C2226 . . 1.384(7) ?
C2222 C2223 . . 1.369(9) ?
C2222 H2222 . . .961 ?
C2223 C2224 . . 1.383(9) ?
C2223 H2223 . . .972 ?
C2224 C2225 . . 1.373(8) ?
C2224 H2224 . . .959 ?
C2225 C2226 . . 1.405(8) ?
C2225 H2225 . . .958 ?
C2226 H2226 . . .967 ?
C2231 C2232 . . 1.401(6) ?
C2231 C2236 . . 1.397(7) ?
C2232 C2233 . . 1.382(8) ?
C2232 H2232 . . .963 ?
C2233 C2234 . . 1.374(9) ?
C2233 H2233 . . .961 ?
C2234 C2235 . . 1.383(7) ?
C2234 H2234 . . .962 ?
C2235 C2236 . . 1.394(7) ?
C2235 H2235 . . .958 ?
C2236 H2236 . . .964 ?
Cl11 C10 . . 1.761(8) ?
Cl12 C10 . . 1.766(7) ?
C10 H10a . . .962 ?
C10 H10b . . .963 ?
Cl21 C20 . . 1.753(10) ?
Cl22 C20 . . 1.718(10) ?
C20 H20a . . .958 ?
C20 H20b . . .987 ?
